data_7110400
loop_
_publ_author_name
'Corden, Jonathan P.'
'Errington, William'
'Moore, Peter'
'Wallbridge, Malcolm G. H.'

_publ_section_title
;
 Stereochemical control of cis- and trans-TiCl2 groups in six-coordinate
 complexes [(L)TiCl2] (L2&#x2212; = N2O2-donor Schiff base) and reactions
 with trimethylaluminium to form cationic aluminium species
;
_journal_issue 4
_journal_name_full 'Chemical Communications'
_journal_page_first 323
_journal_paper_doi 10.1039/a808372j
_journal_year 1999
_chemical_formula_sum 'C25 H29 Cl5 N2 O2 Ti'
_chemical_formula_weight 614.65
_chemical_name_systematic
; 
 ? 
;
_space_group_IT_number 14
_symmetry_cell_setting monoclinic
_symmetry_space_group_name_Hall '-P 2ybc'
_symmetry_space_group_name_H-M 'P 1 21/c 1'
_atom_sites_solution_hydrogens geom
_atom_sites_solution_primary direct
_atom_sites_solution_secondary difmap
_audit_creation_method SHELXL-97
_cell_angle_alpha 90.00
_cell_angle_beta 111.32(3)
_cell_angle_gamma 90.00
_cell_formula_units_Z 4
_cell_length_a 16.446(3)
_cell_length_b 9.796(2)
_cell_length_c 18.160(4)
_cell_measurement_reflns_used 250
_cell_measurement_temperature 150(2)
_cell_measurement_theta_max 25.12
_cell_measurement_theta_min 2.29
_cell_volume 2725.4(11)
_computing_cell_refinement 'MADNES (Plugrath & Messerschmidt, 1992)'
_computing_data_collection 'MADNES (Plugrath & Messerschmidt, 1992)'
_computing_data_reduction 'SHELXTL-Plus (Sheldrick, 1990)'
_computing_molecular_graphics 'SHELXTL-Plus (Sheldrick, 1990)'
_computing_structure_refinement 'SHELXL-97 (Sheldrick, 1997)'
_computing_structure_solution 'SHELXS-97 (Sheldrick, 1990)'
_diffrn_ambient_temperature 150(2)
_diffrn_measured_fraction_theta_full 0.881
_diffrn_measured_fraction_theta_max 0.881
_diffrn_measurement_device_type
;
Delft Instruments FAST TV area-detector diffractometer
;
_diffrn_measurement_method '/w scans'
_diffrn_radiation_monochromator graphite
_diffrn_radiation_source 'normal-focus sealed tube'
_diffrn_radiation_type MoK\a
_diffrn_radiation_wavelength 0.71073
_diffrn_reflns_av_R_equivalents 0.1880
_diffrn_reflns_av_sigmaI/netI 0.4004
_diffrn_reflns_limit_h_max 18
_diffrn_reflns_limit_h_min -19
_diffrn_reflns_limit_k_max 10
_diffrn_reflns_limit_k_min -8
_diffrn_reflns_limit_l_max 18
_diffrn_reflns_limit_l_min -19
_diffrn_reflns_number 12060
_diffrn_reflns_theta_full 25.12
_diffrn_reflns_theta_max 25.12
_diffrn_reflns_theta_min 2.29
_diffrn_standards_decay_% 0
_exptl_absorpt_coefficient_mu 0.831
_exptl_absorpt_correction_type none
_exptl_crystal_density_diffrn 1.498
_exptl_crystal_density_method 'not measured'
_exptl_crystal_description block
_exptl_crystal_F_000 1264
_exptl_crystal_size_max 0.36
_exptl_crystal_size_mid 0.36
_exptl_crystal_size_min 0.15
_refine_diff_density_max 0.481
_refine_diff_density_min -0.443
_refine_diff_density_rms 0.090
_refine_ls_extinction_method none
_refine_ls_goodness_of_fit_ref 0.597
_refine_ls_hydrogen_treatment mixed
_refine_ls_matrix_type full
_refine_ls_number_parameters 313
_refine_ls_number_reflns 4283
_refine_ls_number_restraints 49
_refine_ls_restrained_S_all 0.596
_refine_ls_R_factor_all 0.1820
_refine_ls_R_factor_gt 0.0539
_refine_ls_shift/su_max 0.018
_refine_ls_shift/su_mean 0.000
_refine_ls_structure_factor_coef Fsqd
_refine_ls_weighting_details 'calc w=1/[\s^2^(Fo^2^)+(0.0000P)^2^+0.0000P] where P=(Fo^2^+2Fc^2^)/3'
_refine_ls_weighting_scheme calc
_refine_ls_wR_factor_gt 0.0998
_refine_ls_wR_factor_ref 0.1248
_reflns_number_gt 1206
_reflns_number_total 4283
_reflns_threshold_expression >2sigma(I)
_cod_data_source_file 808372jsup1.cif
_cod_data_source_block tiet
_cod_original_cell_volume 2725.3(9)
_cod_original_sg_symbol_H-M P2(1)/c
_cod_database_code 7110400

loop_
_symmetry_equiv_pos_as_xyz
'x, y, z'
'-x, y+1/2, -z+1/2'
'-x, -y, -z'
'x, -y-1/2, z-1/2'

loop_
_atom_site_label
_atom_site_type_symbol
_atom_site_fract_x
_atom_site_fract_y
_atom_site_fract_z
_atom_site_U_iso_or_equiv
_atom_site_adp_type
_atom_site_occupancy
_atom_site_symmetry_multiplicity
_atom_site_calc_flag
_atom_site_refinement_flags
Ti1 Ti 0.80459(10) 0.02738(13) 0.83364(9) 0.0251(4) Uani 1 1 d .
Cl1 Cl 0.78527(15) -0.18641(18) 0.88016(13) 0.0383(6) Uani 1 1 d .
Cl2 Cl 0.67224(14) 0.09302(19) 0.85014(13) 0.0320(6) Uani 1 1 d .
N1 N 0.7966(4) 0.2357(5) 0.7884(3) 0.0172(15) Uani 1 1 d U
N2 N 0.7157(4) 0.0082(6) 0.7094(3) 0.0207(16) Uani 1 1 d U
O1 O 0.8806(3) 0.1040(5) 0.9216(3) 0.0251(13) Uani 1 1 d U
O2 O 0.8813(3) -0.0430(4) 0.7918(3) 0.0271(14) Uani 1 1 d .
C1 C 0.8960(5) 0.2279(7) 0.9581(4) 0.0219(19) Uani 1 1 d DU
C2 C 0.9510(4) 0.2346(7) 1.0367(4) 0.028(2) Uani 1 1 d DU
H2A H 0.9797 0.1540 1.0624 0.033 Uiso 1 1 calc R
C3 C 0.9649(5) 0.3537(7) 1.0783(5) 0.033(2) Uani 1 1 d DU
H3A H 1.0023 0.3572 1.1323 0.040 Uiso 1 1 calc R
C4 C 0.9217(5) 0.4721(8) 1.0380(5) 0.035(2) Uani 1 1 d DU
H4A H 0.9292 0.5558 1.0662 0.042 Uiso 1 1 calc R
C5 C 0.8686(5) 0.4695(8) 0.9583(5) 0.029(2) Uani 1 1 d DU
H5A H 0.8413 0.5508 0.9326 0.034 Uiso 1 1 calc R
C6 C 0.8557(5) 0.3466(7) 0.9161(5) 0.0225(19) Uani 1 1 d DU
C7 C 0.8013(5) 0.3442(6) 0.8311(4) 0.0158(18) Uiso 1 1 d U
C8 C 0.7502(5) 0.4724(7) 0.7994(4) 0.030(2) Uani 1 1 d U
H8A H 0.7251 0.4686 0.7410 0.036 Uiso 1 1 calc R
H8B H 0.7894 0.5525 0.8151 0.036 Uiso 1 1 calc R
C9 C 0.6761(5) 0.4876(7) 0.8321(5) 0.048(3) Uani 1 1 d U
H9A H 0.6394 0.5658 0.8068 0.072 Uiso 1 1 calc R
H9B H 0.7013 0.5022 0.8893 0.072 Uiso 1 1 calc R
H9C H 0.6405 0.4044 0.8208 0.072 Uiso 1 1 calc R
C10 C 0.7483(5) 0.2467(7) 0.7001(4) 0.0214(18) Uani 1 1 d U
H10 H 0.6882 0.2820 0.6906 0.026 Uiso 1 1 calc R
C11 C 0.7921(5) 0.3425(6) 0.6579(4) 0.028(2) Uani 1 1 d U
H11A H 0.8038 0.4324 0.6845 0.034 Uiso 1 1 calc R
H11B H 0.8485 0.3031 0.6602 0.034 Uiso 1 1 calc R
C12 C 0.7318(5) 0.3596(7) 0.5721(4) 0.028(2) Uani 1 1 d U
H12A H 0.7606 0.4178 0.5443 0.033 Uiso 1 1 calc R
H12B H 0.6776 0.4063 0.5702 0.033 Uiso 1 1 calc R
C13 C 0.7085(5) 0.2224(7) 0.5301(4) 0.032(2) Uani 1 1 d U
H13A H 0.6613 0.2360 0.4781 0.038 Uiso 1 1 calc R
H13B H 0.7601 0.1864 0.5206 0.038 Uiso 1 1 calc R
C14 C 0.6790(5) 0.1181(7) 0.5770(4) 0.028(2) Uani 1 1 d U
H14A H 0.6202 0.1432 0.5756 0.034 Uiso 1 1 calc R
H14B H 0.6748 0.0274 0.5518 0.034 Uiso 1 1 calc R
C15 C 0.7399(5) 0.1090(7) 0.6610(4) 0.0216(18) Uani 1 1 d U
H15 H 0.7987 0.0832 0.6609 0.026 Uiso 1 1 calc R
C16 C 0.7181(5) -0.1333(7) 0.6806(5) 0.029(2) Uani 1 1 d U
C17 C 0.6457(5) -0.2067(8) 0.6583(4) 0.033(2) Uani 1 1 d U
H17A H 0.6593 -0.2857 0.6948 0.040 Uiso 1 1 calc R
H17B H 0.6396 -0.2441 0.6059 0.040 Uiso 1 1 calc R
C18 C 0.5560(5) -0.1633(7) 0.6503(5) 0.046(3) Uani 1 1 d U
H18A H 0.5213 -0.2439 0.6520 0.069 Uiso 1 1 calc R
H18B H 0.5283 -0.1158 0.5998 0.069 Uiso 1 1 calc R
H18C H 0.5593 -0.1018 0.6939 0.069 Uiso 1 1 calc R
C19 C 0.8015(5) -0.1848(8) 0.6797(4) 0.024(2) Uani 1 1 d D
C20 C 0.8059(6) -0.2749(7) 0.6245(5) 0.034(2) Uani 1 1 d D
H20A H 0.7537 -0.3089 0.5858 0.041 Uiso 1 1 calc R
C21 C 0.8884(6) -0.3187(7) 0.6242(5) 0.035(2) Uani 1 1 d D
H21A H 0.8906 -0.3822 0.5855 0.042 Uiso 1 1 calc R
C22 C 0.9642(6) -0.2708(7) 0.6788(5) 0.040(3) Uani 1 1 d D
H22A H 1.0189 -0.3032 0.6794 0.048 Uiso 1 1 calc R
C23 C 0.9607(5) -0.1769(8) 0.7319(5) 0.031(2) Uani 1 1 d D
H23A H 1.0136 -0.1406 0.7683 0.038 Uiso 1 1 calc R
C24 C 0.8813(6) -0.1315(7) 0.7349(5) 0.029(2) Uani 1 1 d D
Cl1S Cl 1.48431(15) -0.2286(2) 0.30268(14) 0.0528(7) Uani 1 1 d .
Cl2S Cl 1.49427(19) -0.4618(3) 0.39964(19) 0.0925(12) Uani 1 1 d .
Cl3S Cl 1.5901(2) -0.2180(3) 0.46531(17) 0.0973(11) Uani 1 1 d .
C1S C 1.5509(5) -0.3228(8) 0.3848(5) 0.044(2) Uani 1 1 d .
H1SA H 1.6018 -0.3577 0.3728 0.053 Uiso 1 1 calc R

loop_
_atom_site_aniso_label
_atom_site_aniso_U_11
_atom_site_aniso_U_22
_atom_site_aniso_U_33
_atom_site_aniso_U_23
_atom_site_aniso_U_13
_atom_site_aniso_U_12
Ti1 0.0275(10) 0.0263(9) 0.0206(9) -0.0002(8) 0.0076(8) 0.0013(7)
Cl1 0.0520(17) 0.0254(12) 0.0387(15) 0.0023(11) 0.0181(13) -0.0009(11)
Cl2 0.0352(14) 0.0346(12) 0.0314(14) -0.0013(10) 0.0184(12) -0.0019(10)
N1 0.014(4) 0.018(4) 0.019(3) -0.010(3) 0.007(3) 0.003(3)
N2 0.031(4) 0.019(4) 0.013(4) 0.002(3) 0.008(3) -0.003(3)
O1 0.028(3) 0.028(3) 0.017(3) 0.000(2) 0.005(3) -0.004(3)
O2 0.027(4) 0.026(3) 0.030(4) -0.009(3) 0.011(3) 0.006(3)
C1 0.017(5) 0.034(5) 0.020(5) -0.004(4) 0.012(4) -0.004(4)
C2 0.022(5) 0.030(5) 0.026(5) -0.002(4) 0.002(4) -0.002(4)
C3 0.030(6) 0.039(6) 0.026(5) -0.007(4) 0.005(5) -0.017(4)
C4 0.044(6) 0.029(5) 0.032(5) -0.011(4) 0.016(5) -0.016(4)
C5 0.032(6) 0.028(5) 0.024(5) -0.009(4) 0.008(4) -0.013(4)
C6 0.014(5) 0.033(5) 0.022(5) -0.005(3) 0.009(4) -0.010(3)
C8 0.045(6) 0.018(4) 0.026(5) -0.003(4) 0.012(4) 0.001(4)
C9 0.037(6) 0.040(6) 0.065(8) -0.008(5) 0.017(5) 0.010(5)
C10 0.024(5) 0.032(5) 0.013(4) 0.003(3) 0.013(4) 0.004(4)
C11 0.042(6) 0.007(4) 0.033(5) 0.005(3) 0.010(4) 0.004(4)
C12 0.033(6) 0.037(5) 0.020(5) 0.007(4) 0.017(4) 0.004(4)
C13 0.034(6) 0.051(6) 0.011(5) 0.000(4) 0.010(4) 0.006(4)
C14 0.044(6) 0.023(5) 0.023(4) -0.006(4) 0.018(4) -0.003(4)
C15 0.015(5) 0.030(4) 0.019(4) 0.004(3) 0.006(4) 0.001(4)
C16 0.029(5) 0.030(5) 0.029(6) -0.003(4) 0.010(5) -0.001(4)
C17 0.037(5) 0.051(6) 0.011(5) 0.009(4) 0.009(5) -0.002(4)
C18 0.034(5) 0.054(6) 0.055(7) -0.002(5) 0.023(6) -0.008(5)
C19 0.021(5) 0.037(5) 0.019(5) 0.004(4) 0.013(5) 0.001(4)
C20 0.038(6) 0.024(5) 0.039(6) 0.003(4) 0.012(5) 0.003(4)
C21 0.055(7) 0.008(5) 0.048(7) 0.006(4) 0.027(6) 0.005(4)
C22 0.042(7) 0.026(6) 0.057(8) 0.007(5) 0.025(6) 0.013(5)
C23 0.023(6) 0.037(6) 0.037(6) 0.014(5) 0.013(5) 0.003(4)
C24 0.042(7) 0.030(5) 0.024(6) 0.003(4) 0.021(5) 0.001(4)
Cl1S 0.0371(16) 0.0741(18) 0.0455(17) 0.0005(14) 0.0127(14) -0.0022(13)
Cl2S 0.081(2) 0.068(2) 0.157(3) 0.043(2) 0.078(2) 0.0189(17)
Cl3S 0.067(2) 0.160(3) 0.055(2) -0.051(2) 0.0105(18) 0.011(2)
C1S 0.028(6) 0.073(6) 0.042(6) 0.005(5) 0.026(5) 0.008(5)

loop_
_atom_type_symbol
_atom_type_description
_atom_type_scat_dispersion_real
_atom_type_scat_dispersion_imag
_atom_type_scat_source
C C 0.0033 0.0016 'International Tables Vol C Tables 4.2.6.8 and 6.1.1.4'
H H 0.0000 0.0000 'International Tables Vol C Tables 4.2.6.8 and 6.1.1.4'
N N 0.0061 0.0033 'International Tables Vol C Tables 4.2.6.8 and 6.1.1.4'
O O 0.0106 0.0060 'International Tables Vol C Tables 4.2.6.8 and 6.1.1.4'
Cl Cl 0.1484 0.1585 'International Tables Vol C Tables 4.2.6.8 and 6.1.1.4'
Ti Ti 0.2776 0.4457 'International Tables Vol C Tables 4.2.6.8 and 6.1.1.4'

loop_
_geom_angle_atom_site_label_1
_geom_angle_atom_site_label_2
_geom_angle_atom_site_label_3
_geom_angle
_geom_angle_publ_flag
O1 Ti1 O2 99.5(2) y
O1 Ti1 N1 82.6(2) ?
O2 Ti1 N1 98.8(2) ?
O1 Ti1 N2 159.0(2) ?
O2 Ti1 N2 81.0(2) ?
N1 Ti1 N2 76.6(2) y
O1 Ti1 Cl1 101.34(17) ?
O2 Ti1 Cl1 90.99(16) ?
N1 Ti1 Cl1 168.77(17) ?
N2 Ti1 Cl1 99.67(16) y
O1 Ti1 Cl2 98.44(18) ?
O2 Ti1 Cl2 161.99(18) ?
N1 Ti1 Cl2 82.11(16) ?
N2 Ti1 Cl2 81.70(17) ?
Cl1 Ti1 Cl2 86.89(9) y
C7 N1 C10 117.9(6) ?
C7 N1 Ti1 123.8(5) ?
C10 N1 Ti1 113.6(4) ?
C15 N2 C16 111.6(6) ?
C15 N2 Ti1 109.4(4) ?
C16 N2 Ti1 110.2(4) ?
C1 O1 Ti1 138.8(5) ?
C24 O2 Ti1 138.9(5) ?
O1 C1 C2 118.7(7) ?
O1 C1 C6 120.1(7) ?
C2 C1 C6 121.2(7) ?
C3 C2 C1 121.8(7) ?
C2 C3 C4 117.6(8) ?
C5 C4 C3 121.9(7) ?
C4 C5 C6 119.9(8) ?
C5 C6 C1 117.6(7) ?
C5 C6 C7 120.0(7) ?
C1 C6 C7 122.4(7) ?
N1 C7 C6 121.2(6) ?
N1 C7 C8 123.4(7) ?
C6 C7 C8 115.4(6) ?
C7 C8 C9 110.1(6) ?
C15 C10 N1 111.1(5) ?
C15 C10 C11 106.7(6) ?
N1 C10 C11 114.1(6) ?
C12 C11 C10 109.0(6) ?
C11 C12 C13 111.5(6) ?
C14 C13 C12 112.7(6) ?
C15 C14 C13 112.4(6) ?
N2 C15 C14 115.1(6) ?
N2 C15 C10 108.5(6) ?
C14 C15 C10 109.9(6) ?
C17 C16 C19 123.4(8) ?
C17 C16 N2 118.6(7) ?
C19 C16 N2 118.0(7) ?
C16 C17 C18 128.6(8) ?
C20 C19 C24 118.2(8) ?
C20 C19 C16 122.2(8) ?
C24 C19 C16 119.4(7) ?
C19 C20 C21 120.4(8) ?
C22 C21 C20 121.0(8) ?
C23 C22 C21 119.2(9) ?
C22 C23 C24 121.9(8) ?
O2 C24 C23 119.6(8) ?
O2 C24 C19 121.1(8) ?
C23 C24 C19 119.2(8) ?
Cl3S C1S Cl2S 113.4(5) ?
Cl3S C1S Cl1S 109.6(4) ?
Cl2S C1S Cl1S 110.0(5) ?

loop_
_geom_bond_atom_site_label_1
_geom_bond_atom_site_label_2
_geom_bond_distance
_geom_bond_publ_flag
Ti1 O1 1.796(5) y
Ti1 O2 1.827(5) y
Ti1 N1 2.186(5) y
Ti1 N2 2.205(6) y
Ti1 Cl1 2.323(2) y
Ti1 Cl2 2.391(3) y
N1 C7 1.301(7) ?
N1 C10 1.512(8) ?
N2 C15 1.470(8) ?
N2 C16 1.488(8) ?
O1 C1 1.361(8) ?
O2 C24 1.349(8) ?
C1 C2 1.387(9) ?
C1 C6 1.417(9) ?
C2 C3 1.363(9) ?
C3 C4 1.417(9) ?
C4 C5 1.393(10) ?
C5 C6 1.401(9) ?
C6 C7 1.476(9) ?
C7 C8 1.504(8) ?
C8 C9 1.544(10) ?
C10 C15 1.507(9) ?
C10 C11 1.547(9) ?
C11 C12 1.521(9) ?
C12 C13 1.524(8) ?
C13 C14 1.518(9) ?
C14 C15 1.491(9) ?
C16 C17 1.321(9) ?
C16 C19 1.467(10) ?
C17 C18 1.492(10) ?
C19 C20 1.358(9) ?
C19 C24 1.429(10) ?
C20 C21 1.424(10) ?
C21 C22 1.363(10) ?
C22 C23 1.349(10) ?
C23 C24 1.400(10) ?
Cl1S C1S 1.757(8) ?
Cl2S C1S 1.725(8) ?
Cl3S C1S 1.709(8) ?

loop_
_geom_torsion_atom_site_label_1
_geom_torsion_atom_site_label_2
_geom_torsion_atom_site_label_3
_geom_torsion_atom_site_label_4
_geom_torsion
O1 Ti1 N1 C7 -35.5(6)
O2 Ti1 N1 C7 -134.0(6)
N2 Ti1 N1 C7 147.5(6)
Cl1 Ti1 N1 C7 75.8(11)
Cl2 Ti1 N1 C7 64.2(6)
O1 Ti1 N1 C10 169.3(5)
O2 Ti1 N1 C10 70.7(5)
N2 Ti1 N1 C10 -7.8(4)
Cl1 Ti1 N1 C10 -79.5(10)
Cl2 Ti1 N1 C10 -91.1(4)
O1 Ti1 N2 C15 23.4(9)
O2 Ti1 N2 C15 -69.8(5)
N1 Ti1 N2 C15 31.5(4)
Cl1 Ti1 N2 C15 -159.3(4)
Cl2 Ti1 N2 C15 115.4(4)
O1 Ti1 N2 C16 146.4(6)
O2 Ti1 N2 C16 53.2(5)
N1 Ti1 N2 C16 154.6(5)
Cl1 Ti1 N2 C16 -36.2(5)
Cl2 Ti1 N2 C16 -121.6(5)
O2 Ti1 O1 C1 125.7(7)
N1 Ti1 O1 C1 28.0(7)
N2 Ti1 O1 C1 36.0(11)
Cl1 Ti1 O1 C1 -141.3(6)
Cl2 Ti1 O1 C1 -52.8(7)
O1 Ti1 O2 C24 166.9(7)
N1 Ti1 O2 C24 -109.2(7)
N2 Ti1 O2 C24 -34.4(7)
Cl1 Ti1 O2 C24 65.2(7)
Cl2 Ti1 O2 C24 -17.7(11)
Ti1 O1 C1 C2 164.4(5)
Ti1 O1 C1 C6 -14.9(11)
O1 C1 C2 C3 -175.8(6)
C6 C1 C2 C3 3.6(10)
C1 C2 C3 C4 -0.6(10)
C2 C3 C4 C5 -1.8(11)
C3 C4 C5 C6 1.1(12)
C4 C5 C6 C1 1.9(11)
C4 C5 C6 C7 -178.4(7)
O1 C1 C6 C5 175.2(6)
C2 C1 C6 C5 -4.2(10)
O1 C1 C6 C7 -4.5(10)
C2 C1 C6 C7 176.1(6)
C10 N1 C7 C6 -172.8(6)
Ti1 N1 C7 C6 32.9(9)
C10 N1 C7 C8 9.6(10)
Ti1 N1 C7 C8 -144.7(6)
C5 C6 C7 N1 171.7(7)
C1 C6 C7 N1 -8.7(11)
C5 C6 C7 C8 -10.6(10)
C1 C6 C7 C8 169.1(6)
N1 C7 C8 C9 107.4(8)
C6 C7 C8 C9 -70.3(8)
C7 N1 C10 C15 -173.3(6)
Ti1 N1 C10 C15 -16.5(7)
C7 N1 C10 C11 66.0(8)
Ti1 N1 C10 C11 -137.2(5)
C15 C10 C11 C12 64.4(7)
N1 C10 C11 C12 -172.5(5)
C10 C11 C12 C13 -56.7(8)
C11 C12 C13 C14 48.6(9)
C12 C13 C14 C15 -49.0(9)
C16 N2 C15 C14 64.3(8)
Ti1 N2 C15 C14 -173.5(5)
C16 N2 C15 C10 -172.2(6)
Ti1 N2 C15 C10 -49.9(6)
C13 C14 C15 N2 -179.2(6)
C13 C14 C15 C10 58.0(8)
N1 C10 C15 N2 43.4(8)
C11 C10 C15 N2 168.4(6)
N1 C10 C15 C14 170.1(6)
C11 C10 C15 C14 -65.0(8)
C15 N2 C16 C17 -120.6(8)
Ti1 N2 C16 C17 117.7(7)
C15 N2 C16 C19 60.3(8)
Ti1 N2 C16 C19 -61.4(8)
C19 C16 C17 C18 -174.6(8)
N2 C16 C17 C18 6.4(13)
C17 C16 C19 C20 33.3(12)
N2 C16 C19 C20 -147.6(7)
C17 C16 C19 C24 -151.4(8)
N2 C16 C19 C24 27.7(10)
C24 C19 C20 C21 2.5(9)
C16 C19 C20 C21 177.9(7)
C19 C20 C21 C22 -0.4(10)
C20 C21 C22 C23 -2.3(11)
C21 C22 C23 C24 2.9(12)
Ti1 O2 C24 C23 -167.8(5)
Ti1 O2 C24 C19 9.3(11)
C22 C23 C24 O2 176.4(7)
C22 C23 C24 C19 -0.7(12)
C20 C19 C24 O2 -179.1(6)
C16 C19 C24 O2 5.3(11)
C20 C19 C24 C23 -2.0(10)
C16 C19 C24 C23 -177.5(7)
